data_4324195
loop_
_publ_author_name
'Zeric Hulvey'
'Dorina A. Sava'
'Juergen Eckert'
'Anthony K. Cheetham'

_publ_section_title
;
 Hydrogen Storage in a Highly Interpenetrated and Partially Fluorinated
 Metal-Organic Framework
;
_journal_name_full 'Inorganic Chemistry'
_journal_page_first 403
_journal_page_last 405
_journal_paper_doi 10.1021/ic101153c
_journal_volume 50
_journal_year 2011
_chemical_formula_sum 'C26 H22 F4 N2 O5 Zn'
_chemical_formula_weight 583.83
_chemical_name_systematic
; 

 ? 

;
_space_group_IT_number 14
_symmetry_cell_setting monoclinic
_symmetry_space_group_name_Hall '-P 2yn'
_symmetry_space_group_name_H-M 'P 1 21/n 1'
_atom_sites_solution_hydrogens geom
_atom_sites_solution_primary direct
_atom_sites_solution_secondary difmap
_audit_creation_method SHELXL-97
_cell_angle_alpha 90.00
_cell_angle_beta 90.477(3)
_cell_angle_gamma 90.00
_cell_formula_units_Z 4
_cell_length_a 11.7527(13)
_cell_length_b 12.4829(13)
_cell_length_c 16.6089(18)
_cell_measurement_temperature 150(2)
_cell_volume 2436.6(5)
_computing_cell_refinement 'Bruker XSCANS'
_computing_data_collection 'Bruker XSCANS'
_computing_data_reduction 'Bruker SHELXTL'
_computing_molecular_graphics 'Bruker SHELXTL'
_computing_publication_material 'Bruker SHELXTL'
_computing_structure_refinement 'SHELXL-97 (Sheldrick, 1997)'
_computing_structure_solution 'SHELXS-97 (Sheldrick, 1990)'
_diffrn_ambient_temperature 150(2)
_diffrn_measured_fraction_theta_full 0.999
_diffrn_measured_fraction_theta_max 0.999
_diffrn_measurement_device_type 'Bruker P4'
_diffrn_measurement_method '\w scans'
_diffrn_radiation_monochromator graphite
_diffrn_radiation_source 'fine-focus sealed tube'
_diffrn_radiation_type MoK\a
_diffrn_radiation_wavelength 0.71073
_diffrn_reflns_av_R_equivalents 0.0904
_diffrn_reflns_av_sigmaI/netI 0.0881
_diffrn_reflns_limit_h_max 14
_diffrn_reflns_limit_h_min -12
_diffrn_reflns_limit_k_max 15
_diffrn_reflns_limit_k_min -15
_diffrn_reflns_limit_l_max 18
_diffrn_reflns_limit_l_min -20
_diffrn_reflns_number 19000
_diffrn_reflns_theta_full 25.68
_diffrn_reflns_theta_max 25.68
_diffrn_reflns_theta_min 2.04
_exptl_absorpt_coefficient_mu 1.080
_exptl_absorpt_correction_T_max 0.8780
_exptl_absorpt_correction_T_min 0.7077
_exptl_absorpt_correction_type multi-scan
_exptl_crystal_colour colorless
_exptl_crystal_density_diffrn 1.592
_exptl_crystal_description block
_exptl_crystal_F_000 1192
_exptl_crystal_size_max 0.2
_exptl_crystal_size_mid 0.15
_exptl_crystal_size_min 0.12
_refine_diff_density_max 0.589
_refine_diff_density_min -0.395
_refine_diff_density_rms 0.098
_refine_ls_extinction_method none
_refine_ls_goodness_of_fit_ref 1.050
_refine_ls_hydrogen_treatment constr
_refine_ls_matrix_type full
_refine_ls_number_parameters 348
_refine_ls_number_reflns 4627
_refine_ls_number_restraints 0
_refine_ls_restrained_S_all 1.050
_refine_ls_R_factor_all 0.1124
_refine_ls_R_factor_gt 0.0657
_refine_ls_shift/su_max 0.000
_refine_ls_shift/su_mean 0.000
_refine_ls_structure_factor_coef Fsqd
_refine_ls_weighting_details 'calc w=1/[\s^2^(Fo^2^)+(0.0578P)^2^+1.8716P] where P=(Fo^2^+2Fc^2^)/3'
_refine_ls_weighting_scheme calc
_refine_ls_wR_factor_gt 0.1195
_refine_ls_wR_factor_ref 0.1357
_reflns_number_gt 3110
_reflns_number_total 4627
_reflns_threshold_expression >2sigma(I)
_cod_data_source_file ic101153c_si_002_2.cif
_cod_data_source_block compound_2
_cod_database_code 4324195

loop_
_symmetry_equiv_pos_as_xyz
'x, y, z'
'-x+1/2, y+1/2, -z+1/2'
'-x, -y, -z'
'x-1/2, -y-1/2, z-1/2'

loop_
_atom_site_label
_atom_site_type_symbol
_atom_site_fract_x
_atom_site_fract_y
_atom_site_fract_z
_atom_site_U_iso_or_equiv
_atom_site_adp_type
_atom_site_occupancy
_atom_site_symmetry_multiplicity
_atom_site_calc_flag
_atom_site_refinement_flags
Zn1 Zn 0.35135(4) 0.24803(5) 0.25053(3) 0.01422(16) Uani 1 1 d .
C1 C 0.4667(4) 0.3391(4) 0.3725(3) 0.0143(10) Uani 1 1 d .
C2 C 0.4853(4) 0.4249(4) 0.4361(2) 0.0139(10) Uani 1 1 d .
C3 C 0.5871(4) 0.4351(4) 0.4777(2) 0.0121(10) Uani 1 1 d .
C4 C 0.6017(4) 0.5078(4) 0.5395(3) 0.0152(10) Uani 1 1 d .
C5 C 0.4756(4) 0.0242(4) -0.0781(3) 0.0147(10) Uani 1 1 d .
C6 C 0.4582(4) 0.0988(4) -0.0188(3) 0.0163(11) Uani 1 1 d .
C7 C 0.4824(4) 0.0769(4) 0.0620(3) 0.0145(10) Uani 1 1 d .
C8 C 0.4629(4) 0.1603(4) 0.1272(3) 0.0160(11) Uani 1 1 d .
C9 C 0.2174(4) 0.2080(4) 0.4006(3) 0.0197(11) Uani 1 1 d .
H9 H 0.2643 0.2606 0.4227 0.010(6) Uiso 1 1 calc R
C10 C 0.1690(4) 0.0990(4) 0.2955(3) 0.0192(11) Uani 1 1 d .
H10 H 0.1805 0.0761 0.2430 0.010(6) Uiso 1 1 calc R
C11 C 0.1325(4) 0.1668(4) 0.4474(3) 0.0219(11) Uani 1 1 d .
H11 H 0.1214 0.1927 0.4993 0.010(6) Uiso 1 1 calc R
C12 C 0.0842(4) 0.0519(4) 0.3389(3) 0.0220(11) Uani 1 1 d .
H12 H 0.0408 -0.0028 0.3163 0.010(6) Uiso 1 1 calc R
C13 C 0.0635(4) 0.0866(4) 0.4173(3) 0.0198(11) Uani 1 1 d .
C14 C -0.0263(4) 0.0365(4) 0.4677(3) 0.0258(12) Uani 1 1 d .
H14A H -0.0771 -0.0051 0.4336 0.027(10) Uiso 1 1 calc R
H14B H -0.0707 0.0922 0.4934 0.027(10) Uiso 1 1 calc R
C15 C -0.0288(4) 0.4677(4) 0.0336(3) 0.0223(12) Uani 1 1 d .
H15A H -0.0750 0.5152 0.0661 0.027(10) Uiso 1 1 calc R
H15B H -0.0784 0.4139 0.0100 0.027(10) Uiso 1 1 calc R
C16 C 0.0590(4) 0.4143(4) 0.0860(3) 0.0193(11) Uani 1 1 d .
C17 C 0.0796(4) 0.4457(4) 0.1648(3) 0.0196(11) Uani 1 1 d .
H17 H 0.0365 0.4999 0.1879 0.019(6) Uiso 1 1 calc R
C18 C 0.1254(4) 0.3326(4) 0.0554(3) 0.0238(12) Uani 1 1 d .
H18 H 0.1132 0.3080 0.0032 0.019(6) Uiso 1 1 calc R
C19 C 0.1650(4) 0.3959(4) 0.2087(3) 0.0191(11) Uani 1 1 d .
H19 H 0.1767 0.4169 0.2618 0.019(6) Uiso 1 1 calc R
C20 C 0.2099(4) 0.2877(4) 0.1029(3) 0.0239(12) Uani 1 1 d .
H20 H 0.2539 0.2331 0.0812 0.019(6) Uiso 1 1 calc R
C21 C 0.7015(5) 0.6809(5) 0.3608(3) 0.0454(17) Uani 1 1 d .
C22 C 0.6811(7) 0.5842(5) 0.3089(3) 0.057(2) Uani 1 1 d .
H22A H 0.6003 0.5780 0.2974 0.066(7) Uiso 1 1 calc R
H22B H 0.7045 0.5205 0.3381 0.066(7) Uiso 1 1 calc R
C23 C 0.6992(7) 0.7847(5) 0.3195(4) 0.059(2) Uani 1 1 d .
H23A H 0.7309 0.8388 0.3551 0.066(7) Uiso 1 1 calc R
H23B H 0.6208 0.8040 0.3081 0.066(7) Uiso 1 1 calc R
C24 C 0.7455(7) 0.5900(5) 0.2301(3) 0.057(2) Uani 1 1 d .
H24A H 0.8259 0.5790 0.2410 0.066(7) Uiso 1 1 calc R
H24B H 0.7197 0.5324 0.1952 0.066(7) Uiso 1 1 calc R
C25 C 0.7658(6) 0.7849(5) 0.2404(4) 0.0479(17) Uani 1 1 d .
H25A H 0.7522 0.8517 0.2121 0.066(7) Uiso 1 1 calc R
H25B H 0.8466 0.7799 0.2522 0.066(7) Uiso 1 1 calc R
C26 C 0.7306(5) 0.6927(5) 0.1877(3) 0.0384(15) Uani 1 1 d .
H26A H 0.6515 0.7011 0.1720 0.066(7) Uiso 1 1 calc R
H26B H 0.7761 0.6927 0.1392 0.066(7) Uiso 1 1 calc R
N1 N 0.2364(3) 0.1765(3) 0.3249(2) 0.0175(9) Uani 1 1 d .
N2 N 0.2315(3) 0.3191(3) 0.1788(2) 0.0170(9) Uani 1 1 d .
O1 O 0.4126(3) 0.3707(3) 0.30930(17) 0.0191(8) Uani 1 1 d .
O2 O 0.4988(3) 0.2470(3) 0.38540(18) 0.0222(7) Uani 1 1 d .
O3 O 0.4068(3) 0.1272(3) 0.18753(17) 0.0181(7) Uani 1 1 d .
O4 O 0.4957(3) 0.2525(3) 0.11698(18) 0.0257(8) Uani 1 1 d .
O5 O 0.7169(4) 0.6729(5) 0.4323(3) 0.0786(18) Uani 1 1 d .
F1 F 0.6778(2) 0.3773(2) 0.45536(15) 0.0195(6) Uani 1 1 d .
F2 F 0.7055(2) 0.5136(2) 0.57442(15) 0.0234(7) Uani 1 1 d .
F3 F 0.4486(2) 0.0524(2) -0.15429(14) 0.0260(7) Uani 1 1 d .
F4 F 0.4134(2) 0.1939(2) -0.03900(15) 0.0223(6) Uani 1 1 d .

loop_
_atom_site_aniso_label
_atom_site_aniso_U_11
_atom_site_aniso_U_22
_atom_site_aniso_U_33
_atom_site_aniso_U_23
_atom_site_aniso_U_13
_atom_site_aniso_U_12
Zn1 0.0185(3) 0.0153(3) 0.0088(3) -0.0026(2) -0.00071(18) 0.0001(3)
C1 0.016(2) 0.016(3) 0.011(2) -0.004(2) 0.0007(19) -0.007(2)
C2 0.021(3) 0.014(3) 0.007(2) -0.0002(19) -0.0022(19) -0.003(2)
C3 0.018(2) 0.009(2) 0.009(2) 0.0002(18) 0.0015(18) 0.0023(19)
C4 0.013(2) 0.018(3) 0.015(2) 0.004(2) -0.0050(19) -0.006(2)
C5 0.018(2) 0.018(3) 0.008(2) -0.0014(19) 0.0015(19) -0.001(2)
C6 0.012(2) 0.017(3) 0.020(3) -0.001(2) 0.0063(19) 0.002(2)
C7 0.013(2) 0.016(3) 0.015(2) -0.003(2) 0.0045(19) 0.000(2)
C8 0.013(2) 0.027(3) 0.008(2) -0.002(2) -0.0035(19) 0.002(2)
C9 0.025(3) 0.023(3) 0.011(2) -0.003(2) -0.001(2) -0.004(2)
C10 0.027(3) 0.019(3) 0.012(2) -0.005(2) 0.005(2) 0.006(2)
C11 0.027(3) 0.023(3) 0.015(3) 0.001(2) 0.006(2) -0.004(2)
C12 0.029(3) 0.018(3) 0.019(3) -0.002(2) 0.000(2) -0.004(2)
C13 0.021(3) 0.014(3) 0.024(3) 0.003(2) 0.003(2) 0.003(2)
C14 0.024(3) 0.026(3) 0.027(3) 0.003(2) 0.005(2) -0.004(2)
C15 0.025(3) 0.023(3) 0.019(3) 0.005(2) -0.006(2) 0.005(2)
C16 0.018(3) 0.021(3) 0.020(3) 0.001(2) 0.002(2) -0.005(2)
C17 0.025(3) 0.015(3) 0.018(3) -0.001(2) 0.001(2) -0.001(2)
C18 0.033(3) 0.026(3) 0.013(2) -0.008(2) -0.010(2) 0.005(2)
C19 0.021(3) 0.024(3) 0.011(2) -0.003(2) -0.003(2) 0.001(2)
C20 0.028(3) 0.024(3) 0.019(3) -0.007(2) -0.006(2) 0.011(2)
C21 0.052(4) 0.061(5) 0.024(3) -0.001(3) 0.011(3) -0.019(3)
C22 0.097(6) 0.042(4) 0.033(4) 0.010(3) 0.009(4) -0.021(4)
C23 0.080(5) 0.043(4) 0.054(5) -0.010(3) 0.015(4) 0.009(4)
C24 0.117(6) 0.027(4) 0.027(3) -0.001(3) 0.010(4) 0.003(4)
C25 0.068(5) 0.027(4) 0.049(4) 0.007(3) 0.004(3) -0.006(3)
C26 0.045(4) 0.042(4) 0.027(3) 0.008(3) -0.002(3) 0.002(3)
N1 0.019(2) 0.020(2) 0.013(2) -0.0024(17) 0.0000(16) -0.0013(18)
N2 0.023(2) 0.019(2) 0.009(2) -0.0018(17) -0.0020(16) 0.0020(18)
O1 0.0299(19) 0.0176(18) 0.0096(16) -0.0026(14) -0.0068(14) -0.0011(15)
O2 0.0325(19) 0.0148(19) 0.0192(17) -0.0026(16) -0.0068(14) 0.0007(17)
O3 0.0263(19) 0.0197(19) 0.0085(16) -0.0034(14) 0.0046(14) 0.0012(15)
O4 0.038(2) 0.018(2) 0.0207(18) -0.0058(17) 0.0051(15) -0.0055(18)
O5 0.104(4) 0.107(5) 0.024(3) -0.001(3) 0.005(3) -0.062(3)
F1 0.0173(14) 0.0214(16) 0.0199(14) -0.0051(12) -0.0004(11) 0.0042(12)
F2 0.0180(15) 0.0311(18) 0.0209(15) -0.0074(13) -0.0083(12) 0.0007(12)
F3 0.0414(18) 0.0267(17) 0.0098(14) -0.0022(12) -0.0071(12) 0.0098(14)
F4 0.0327(16) 0.0174(16) 0.0166(14) 0.0012(12) -0.0009(12) 0.0093(13)

loop_
_atom_type_symbol
_atom_type_description
_atom_type_scat_dispersion_real
_atom_type_scat_dispersion_imag
_atom_type_scat_source
C C 0.0033 0.0016 'International Tables Vol C Tables 4.2.6.8 and 6.1.1.4'
H H 0.0000 0.0000 'International Tables Vol C Tables 4.2.6.8 and 6.1.1.4'
N N 0.0061 0.0033 'International Tables Vol C Tables 4.2.6.8 and 6.1.1.4'
O O 0.0106 0.0060 'International Tables Vol C Tables 4.2.6.8 and 6.1.1.4'
F F 0.0171 0.0103 'International Tables Vol C Tables 4.2.6.8 and 6.1.1.4'
Zn Zn 0.2839 1.4301 'International Tables Vol C Tables 4.2.6.8 and 6.1.1.4'

loop_
_geom_angle_atom_site_label_1
_geom_angle_atom_site_label_2
_geom_angle_atom_site_label_3
_geom_angle
_geom_angle_site_symmetry_1
_geom_angle_site_symmetry_3
O1 Zn1 O3 138.75(13) . .
O1 Zn1 N2 101.62(14) . .
O3 Zn1 N2 104.76(14) . .
O1 Zn1 N1 106.46(14) . .
O3 Zn1 N1 102.26(14) . .
N2 Zn1 N1 94.94(15) . .
O2 C1 O1 125.4(4) . .
O2 C1 C2 119.7(4) . .
O1 C1 C2 114.8(4) . .
C3 C2 C4 115.9(4) . 3_666
C3 C2 C1 122.1(4) . .
C4 C2 C1 121.9(4) 3_666 .
F1 C3 C4 117.8(4) . .
F1 C3 C2 119.9(4) . .
C4 C3 C2 122.2(4) . .
F2 C4 C3 117.5(4) . .
F2 C4 C2 120.6(4) . 3_666
C3 C4 C2 121.9(4) . 3_666
F3 C5 C6 117.4(4) . .
F3 C5 C7 120.1(4) . 3_655
C6 C5 C7 122.4(4) . 3_655
F4 C6 C5 118.8(4) . .
F4 C6 C7 119.4(4) . .
C5 C6 C7 121.8(4) . .
C5 C7 C6 115.8(4) 3_655 .
C5 C7 C8 122.9(4) 3_655 .
C6 C7 C8 121.3(4) . .
O4 C8 O3 125.4(4) . .
O4 C8 C7 119.7(4) . .
O3 C8 C7 114.8(4) . .
N1 C9 C11 123.4(4) . .
N1 C10 C12 123.4(4) . .
C9 C11 C13 119.7(5) . .
C10 C12 C13 119.4(4) . .
C11 C13 C12 117.2(4) . .
C11 C13 C14 121.2(4) . .
C12 C13 C14 121.6(4) . .
C13 C14 C14 111.1(5) . 3_556
C16 C15 C15 110.4(5) . 3_565
C18 C16 C17 117.4(4) . .
C18 C16 C15 120.2(4) . .
C17 C16 C15 122.4(4) . .
C19 C17 C16 119.4(5) . .
C20 C18 C16 119.7(4) . .
N2 C19 C17 123.4(4) . .
N2 C20 C18 123.1(5) . .
O5 C21 C23 122.5(6) . .
O5 C21 C22 121.5(6) . .
C23 C21 C22 116.1(5) . .
C21 C22 C24 112.2(5) . .
C21 C23 C25 113.2(5) . .
C26 C24 C22 113.3(6) . .
C26 C25 C23 110.9(5) . .
C24 C26 C25 110.9(5) . .
C9 N1 C10 116.9(4) . .
C9 N1 Zn1 123.8(3) . .
C10 N1 Zn1 119.1(3) . .
C19 N2 C20 116.9(4) . .
C19 N2 Zn1 119.9(3) . .
C20 N2 Zn1 123.1(3) . .
C1 O1 Zn1 110.2(3) . .
C8 O3 Zn1 110.4(3) . .

loop_
_geom_bond_atom_site_label_1
_geom_bond_atom_site_label_2
_geom_bond_distance
_geom_bond_site_symmetry_2
Zn1 O1 1.950(3) .
Zn1 O3 1.951(3) .
Zn1 N2 2.041(4) .
Zn1 N1 2.044(4) .
C1 O2 1.228(5) .
C1 O1 1.285(5) .
C1 C2 1.520(6) .
C2 C3 1.382(6) .
C2 C4 1.386(6) 3_666
C3 F1 1.341(5) .
C3 C4 1.380(6) .
C4 F2 1.348(5) .
C4 C2 1.386(6) 3_666
C5 F3 1.348(5) .
C5 C6 1.373(6) .
C5 C7 1.380(6) 3_655
C6 F4 1.340(5) .
C6 C7 1.397(6) .
C7 C5 1.380(6) 3_655
C7 C8 1.520(6) .
C8 O4 1.225(5) .
C8 O3 1.274(5) .
C9 N1 1.338(5) .
C9 C11 1.370(6) .
C10 N1 1.340(6) .
C10 C12 1.366(6) .
C11 C13 1.380(7) .
C12 C13 1.396(6) .
C13 C14 1.489(6) .
C14 C14 1.535(9) 3_556
C15 C16 1.500(6) .
C15 C15 1.539(9) 3_565
C16 C18 1.384(7) .
C16 C17 1.386(6) .
C17 C19 1.383(6) .
C18 C20 1.381(6) .
C19 N2 1.335(6) .
C20 N2 1.342(6) .
C21 O5 1.204(6) .
C21 C23 1.466(9) .
C21 C22 1.501(8) .
C22 C24 1.519(8) .
C23 C25 1.534(9) .
C24 C26 1.472(8) .
C25 C26 1.502(8) .
